data_8102205
loop_
_publ_author_name
'Thomas Ziegler'
'Moritz Uhde'
'Marius Kirchmann'

_publ_section_title
;
 Crystal structure nonafluorobutane-1-sulfonic acid
 2-(4-(4-diethyliminium-but-2-enylidene)-4H-pyridazin-1-yl)phenylimide,
 C22H21F9N4O2S
;
_journal_issue 1
_journal_name_full 'Zeitschrift f\"ur Kristallographie - New Crystal Structures'
_journal_page_first 31
_journal_volume 223
_journal_year 2008
_chemical_formula_moiety 'C22 H21 F9 N4 O2 S'
_chemical_formula_sum 'C22 H21 F9 N4 O2 S'
_chemical_formula_weight 576.49
_chemical_name_systematic
;
nonafluorobutane-1-sulfonic acid 
(2-(4-(4-diethyliminium-but-2-enylidene)-4H-pyridazin-1-yl)phenylimide
;
_space_group_IT_number 14
_symmetry_cell_setting monoclinic
_symmetry_space_group_name_Hall '-P 2ybc'
_symmetry_space_group_name_H-M 'P 1 21/c 1'
_atom_sites_solution_hydrogens geom
_atom_sites_solution_primary direct
_atom_sites_solution_secondary difmap
_audit_creation_method SHELXL-97
_cell_angle_alpha 90.00
_cell_angle_beta 108.459(10)
_cell_angle_gamma 90.00
_cell_formula_units_Z 4
_cell_length_a 15.4814(19)
_cell_length_b 11.4911(10)
_cell_length_c 14.4548(19)
_cell_measurement_temperature 173(2)
_cell_volume 2439.2(5)
_computing_cell_refinement 'Stoe X-Area'
_computing_data_collection 'Stoe X-Area'
_computing_data_reduction 'Stoe X-Area'
_computing_molecular_graphics 'ORTEP 3'
_computing_publication_material 'SHELXL-97 (Sheldrick, 1997)'
_computing_structure_refinement 'SHELXL-97 (Sheldrick, 1997)'
_computing_structure_solution 'SHELXS-97 (Sheldrick, 1997)'
_diffrn_ambient_temperature 173(2)
_diffrn_measured_fraction_theta_full 0.989
_diffrn_measured_fraction_theta_max 0.989
_diffrn_measurement_device_type 'Stoe IPDS 2T'
_diffrn_measurement_method omega
_diffrn_radiation_monochromator graphite
_diffrn_radiation_source 'fine-focus sealed tube'
_diffrn_radiation_type MoK\a
_diffrn_radiation_wavelength 0.71073
_diffrn_reflns_av_R_equivalents 0.1331
_diffrn_reflns_av_sigmaI/netI 0.0715
_diffrn_reflns_limit_h_max 18
_diffrn_reflns_limit_h_min -18
_diffrn_reflns_limit_k_max 14
_diffrn_reflns_limit_k_min -13
_diffrn_reflns_limit_l_max 17
_diffrn_reflns_limit_l_min -17
_diffrn_reflns_number 27378
_diffrn_reflns_theta_full 25.68
_diffrn_reflns_theta_max 25.68
_diffrn_reflns_theta_min 5.67
_exptl_absorpt_coefficient_mu 0.230
_exptl_absorpt_correction_type none
_exptl_crystal_colour red
_exptl_crystal_density_diffrn 1.570
_exptl_crystal_density_method 'not measured'
_exptl_crystal_description plate
_exptl_crystal_F_000 1176
_exptl_crystal_size_max 0.2
_exptl_crystal_size_mid 0.1
_exptl_crystal_size_min 0.02
_refine_diff_density_max 0.303
_refine_diff_density_min -0.306
_refine_diff_density_rms 0.064
_refine_ls_extinction_method none
_refine_ls_goodness_of_fit_ref 1.211
_refine_ls_hydrogen_treatment constr
_refine_ls_matrix_type full
_refine_ls_number_parameters 345
_refine_ls_number_reflns 4575
_refine_ls_number_restraints 0
_refine_ls_restrained_S_all 1.211
_refine_ls_R_factor_all 0.1374
_refine_ls_R_factor_gt 0.0944
_refine_ls_shift/su_max 0.003
_refine_ls_shift/su_mean 0.001
_refine_ls_structure_factor_coef Fsqd
_refine_ls_weighting_details 'calc w=1/[\s^2^(Fo^2^)+(0.0000P)^2^+6.2134P] where P=(Fo^2^+2Fc^2^)/3'
_refine_ls_weighting_scheme calc
_refine_ls_wR_factor_gt 0.1311
_refine_ls_wR_factor_ref 0.1438
_reflns_number_gt 3267
_reflns_number_total 4575
_reflns_threshold_expression >2sigma(I)
_cod_data_source_file 1267-2132.cff
_cod_data_source_block ziegler_die_wievielte
_cod_original_sg_symbol_H-M P12(1)/c1
_cod_database_code 8102205

loop_
_symmetry_equiv_pos_as_xyz
'x, y, z'
'-x, y+1/2, -z+1/2'
'-x, -y, -z'
'x, -y-1/2, z-1/2'

loop_
_atom_site_label
_atom_site_type_symbol
_atom_site_fract_x
_atom_site_fract_y
_atom_site_fract_z
_atom_site_U_iso_or_equiv
_atom_site_adp_type
_atom_site_occupancy
_atom_site_symmetry_multiplicity
_atom_site_Wyckoff_symbol
_atom_site_calc_flag
_atom_site_refinement_flags
_atom_site_disorder_assembly
_atom_site_disorder_group
S1 S 0.29463(8) -0.48463(10) 0.25806(8) 0.0279(3) Uani 1 4 e d . . .
F11 F 0.17565(19) -0.3874(3) 0.3316(2) 0.0451(8) Uani 1 4 e d . . .
F12 F 0.15708(18) -0.3426(2) 0.1800(2) 0.0437(7) Uani 1 4 e d . . .
F21 F 0.12842(19) -0.6222(3) 0.2591(2) 0.0471(8) Uani 1 4 e d . . .
F22 F 0.08567(19) -0.5423(3) 0.11476(19) 0.0459(8) Uani 1 4 e d . . .
F31 F 0.0139(2) -0.5029(4) 0.3169(2) 0.0750(12) Uani 1 4 e d . . .
F32 F -0.0105(2) -0.3775(3) 0.2008(3) 0.0636(10) Uani 1 4 e d . . .
F41 F -0.0951(2) -0.5319(4) 0.0698(2) 0.0866(14) Uani 1 4 e d . . .
F42 F -0.0555(3) -0.6726(4) 0.1697(4) 0.0961(15) Uani 1 4 e d . . .
F43 F -0.1450(2) -0.5408(4) 0.1893(3) 0.0821(13) Uani 1 4 e d . . .
O11 O 0.3216(2) -0.5357(3) 0.3539(2) 0.0356(8) Uani 1 4 e d . . .
O12 O 0.2790(2) -0.5641(3) 0.1773(2) 0.0353(8) Uani 1 4 e d . . .
N1 N 0.7704(3) -0.1249(4) 0.9073(3) 0.0342(10) Uani 1 4 e d . . .
N2 N 0.3516(2) -0.3756(3) 0.2567(3) 0.0281(9) Uani 1 4 e d . . .
N3 N 0.4884(2) -0.2158(3) 0.2785(3) 0.0254(8) Uani 1 4 e d . . .
N4 N 0.4914(3) -0.0994(3) 0.2976(3) 0.0307(9) Uani 1 4 e d . . .
C1 C 0.1772(3) -0.4306(4) 0.2446(3) 0.0303(11) Uani 1 4 e d . . .
C2 C 0.1008(3) -0.5224(4) 0.2101(3) 0.0314(11) Uani 1 4 e d . . .
C3 C 0.0087(3) -0.4892(5) 0.2234(4) 0.0400(12) Uani 1 4 e d . . .
C4 C -0.0728(4) -0.5618(6) 0.1617(4) 0.0517(15) Uani 1 4 e d . . .
C5 C 0.4314(3) -0.2468(4) 0.1820(3) 0.0270(10) Uani 1 4 e d . . .
C6 C 0.3612(3) -0.3272(4) 0.1709(3) 0.0279(10) Uani 1 4 e d . . .
C7 C 0.3051(3) -0.3489(4) 0.0747(3) 0.0335(11) Uani 1 4 e d . . .
H7 H 0.2577 -0.4022 0.0633 0.040 Uiso 1 4 e calc R . .
C8 C 0.3203(3) -0.2907(5) -0.0033(3) 0.0363(12) Uani 1 4 e d . . .
H8 H 0.2823 -0.3057 -0.0662 0.044 Uiso 1 4 e calc R . .
C9 C 0.3900(3) -0.2115(5) 0.0102(4) 0.0381(12) Uani 1 4 e d . . .
H9 H 0.3988 -0.1735 -0.0429 0.046 Uiso 1 4 e calc R . .
C10 C 0.4465(3) -0.1893(4) 0.1035(3) 0.0331(11) Uani 1 4 e d . . .
H10 H 0.4942 -0.1366 0.1140 0.040 Uiso 1 4 e calc R . .
C13 C 0.5373(3) -0.0682(4) 0.3857(3) 0.0314(11) Uani 1 4 e d . . .
H13 H 0.5408 0.0112 0.3987 0.038 Uiso 1 4 e calc R . .
C14 C 0.5830(3) -0.1433(4) 0.4648(3) 0.0272(10) Uani 1 4 e d . . .
C15 C 0.5800(3) -0.2624(4) 0.4389(3) 0.0264(10) Uani 1 4 e d . . .
H15 H 0.6100 -0.3179 0.4847 0.032 Uiso 1 4 e calc R . .
C16 C 0.5325(3) -0.2946(4) 0.3457(3) 0.0271(10) Uani 1 4 e d . . .
H16 H 0.5306 -0.3727 0.3283 0.033 Uiso 1 4 e calc R . .
C17 C 0.6230(3) -0.0933(5) 0.5567(3) 0.0334(11) Uani 1 4 e d . . .
H17 H 0.6214 -0.0126 0.5601 0.040 Uiso 1 4 e calc R . .
C18 C 0.6645(3) -0.1513(4) 0.6425(3) 0.0312(11) Uani 1 4 e d . . .
H18 H 0.6719 -0.2314 0.6397 0.037 Uiso 1 4 e calc R . .
C19 C 0.6961(3) -0.0977(4) 0.7334(3) 0.0336(11) Uani 1 4 e d . . .
H19 H 0.6876 -0.0182 0.7387 0.040 Uiso 1 4 e calc R . .
C20 C 0.7402(3) -0.1616(4) 0.8157(3) 0.0313(11) Uani 1 4 e d . . .
H20 H 0.7499 -0.2398 0.8057 0.038 Uiso 1 4 e calc R . .
C21 C 0.7572(4) -0.0037(5) 0.9338(4) 0.0424(13) Uani 1 4 e d . . .
H21A H 0.7528 -0.0028 0.9993 0.051 Uiso 1 4 e calc R . .
H21B H 0.6998 0.0246 0.8899 0.051 Uiso 1 4 e calc R . .
C22 C 0.8319(4) 0.0783(5) 0.9299(5) 0.0571(16) Uani 1 4 e d . . .
H22A H 0.8886 0.0536 0.9758 0.086 Uiso 1 4 e calc R . .
H22B H 0.8178 0.1556 0.9461 0.086 Uiso 1 4 e calc R . .
H22C H 0.8369 0.0782 0.8654 0.086 Uiso 1 4 e calc R . .
C23 C 0.8227(4) -0.2048(5) 0.9830(4) 0.0476(14) Uani 1 4 e d . . .
H23A H 0.8005 -0.2834 0.9660 0.057 Uiso 1 4 e calc R . .
H23B H 0.8134 -0.1848 1.0443 0.057 Uiso 1 4 e calc R . .
C24 C 0.9230(4) -0.2009(6) 0.9957(5) 0.0638(18) Uani 1 4 e d . . .
H24A H 0.9541 -0.2586 1.0423 0.096 Uiso 1 4 e calc R . .
H24B H 0.9466 -0.1252 1.0185 0.096 Uiso 1 4 e calc R . .
H24C H 0.9324 -0.2163 0.9342 0.096 Uiso 1 4 e calc R . .

loop_
_atom_site_aniso_label
_atom_site_aniso_U_11
_atom_site_aniso_U_22
_atom_site_aniso_U_33
_atom_site_aniso_U_23
_atom_site_aniso_U_13
_atom_site_aniso_U_12
S1 0.0279(6) 0.0269(6) 0.0276(6) 0.0010(5) 0.0072(5) -0.0005(5)
F11 0.0402(16) 0.053(2) 0.0387(16) -0.0178(15) 0.0080(13) 0.0038(14)
F12 0.0381(16) 0.0367(17) 0.0532(18) 0.0164(15) 0.0100(14) 0.0031(13)
F21 0.0386(16) 0.0378(18) 0.064(2) 0.0150(16) 0.0153(15) -0.0009(14)
F22 0.0435(17) 0.064(2) 0.0322(16) -0.0176(15) 0.0148(13) -0.0166(15)
F31 0.050(2) 0.147(4) 0.0347(18) -0.001(2) 0.0228(15) 0.002(2)
F32 0.0384(18) 0.054(2) 0.095(3) 0.001(2) 0.0169(18) 0.0125(16)
F41 0.050(2) 0.154(4) 0.044(2) 0.004(2) -0.0008(17) -0.032(2)
F42 0.053(2) 0.060(3) 0.168(5) 0.002(3) 0.024(3) -0.023(2)
F43 0.0333(18) 0.137(4) 0.081(3) -0.006(3) 0.0251(18) -0.009(2)
O11 0.0325(18) 0.037(2) 0.0351(18) 0.0085(16) 0.0070(15) 0.0016(15)
O12 0.0377(19) 0.0315(19) 0.0385(19) -0.0072(16) 0.0148(16) -0.0026(15)
N1 0.038(2) 0.042(3) 0.027(2) -0.0056(19) 0.0148(18) -0.0027(19)
N2 0.028(2) 0.035(2) 0.0208(19) -0.0019(17) 0.0078(16) -0.0039(17)
N3 0.0237(19) 0.027(2) 0.025(2) 0.0018(17) 0.0071(16) 0.0004(16)
N4 0.032(2) 0.032(2) 0.028(2) 0.0019(18) 0.0090(17) -0.0039(18)
C1 0.030(2) 0.034(3) 0.023(2) 0.001(2) 0.004(2) 0.005(2)
C2 0.036(3) 0.036(3) 0.024(2) 0.005(2) 0.012(2) 0.001(2)
C3 0.038(3) 0.052(4) 0.033(3) 0.003(3) 0.015(2) 0.006(3)
C4 0.030(3) 0.073(5) 0.053(4) 0.003(3) 0.015(3) -0.010(3)
C5 0.025(2) 0.032(3) 0.023(2) 0.002(2) 0.0067(19) 0.009(2)
C6 0.026(2) 0.032(3) 0.026(2) 0.002(2) 0.0085(19) 0.005(2)
C7 0.030(3) 0.038(3) 0.029(3) -0.002(2) 0.005(2) 0.003(2)
C8 0.034(3) 0.055(3) 0.016(2) 0.000(2) 0.0025(19) 0.009(2)
C9 0.033(3) 0.052(3) 0.032(3) 0.013(3) 0.016(2) 0.016(3)
C10 0.030(2) 0.040(3) 0.032(3) 0.008(2) 0.013(2) 0.002(2)
C13 0.028(2) 0.030(3) 0.038(3) -0.001(2) 0.013(2) -0.004(2)
C14 0.020(2) 0.035(3) 0.030(2) 0.001(2) 0.0125(19) -0.0019(19)
C15 0.022(2) 0.034(3) 0.024(2) 0.007(2) 0.0077(18) -0.0003(19)
C16 0.024(2) 0.030(3) 0.032(3) 0.002(2) 0.015(2) 0.000(2)
C17 0.033(3) 0.036(3) 0.029(3) 0.002(2) 0.009(2) -0.005(2)
C18 0.030(2) 0.034(3) 0.032(3) -0.004(2) 0.014(2) -0.010(2)
C19 0.031(2) 0.034(3) 0.036(3) -0.006(2) 0.012(2) -0.005(2)
C20 0.030(2) 0.034(3) 0.031(3) -0.003(2) 0.012(2) -0.004(2)
C21 0.048(3) 0.046(3) 0.036(3) -0.010(3) 0.018(2) 0.003(3)
C22 0.079(4) 0.036(3) 0.066(4) -0.006(3) 0.036(4) -0.005(3)
C23 0.061(4) 0.048(4) 0.028(3) -0.001(3) 0.007(3) -0.008(3)
C24 0.060(4) 0.049(4) 0.065(4) 0.002(3) -0.006(3) 0.006(3)

loop_
_atom_type_symbol
_atom_type_description
_atom_type_scat_dispersion_real
_atom_type_scat_dispersion_imag
_atom_type_scat_source
C C 0.0033 0.0016 'International Tables Vol C Tables 4.2.6.8 and 6.1.1.4'
H H 0.0000 0.0000 'International Tables Vol C Tables 4.2.6.8 and 6.1.1.4'
F F 0.0171 0.0103 'International Tables Vol C Tables 4.2.6.8 and 6.1.1.4'
N N 0.0061 0.0033 'International Tables Vol C Tables 4.2.6.8 and 6.1.1.4'
O O 0.0106 0.0060 'International Tables Vol C Tables 4.2.6.8 and 6.1.1.4'
S S 0.1246 0.1234 'International Tables Vol C Tables 4.2.6.8 and 6.1.1.4'

loop_
_geom_angle_atom_site_label_1
_geom_angle_atom_site_label_2
_geom_angle_atom_site_label_3
_geom_angle
_geom_angle_site_symmetry_1
_geom_angle_site_symmetry_3
_geom_angle_publ_flag
O11 S1 O12 116.4(2) . . ?
O11 S1 N2 110.6(2) . . ?
O12 S1 N2 117.2(2) . . ?
O11 S1 C1 102.3(2) . . ?
O12 S1 C1 102.5(2) . . ?
N2 S1 C1 105.7(2) . . ?
C20 N1 C23 119.0(4) . . ?
C20 N1 C21 121.7(4) . . ?
C23 N1 C21 119.3(4) . . ?
C6 N2 S1 123.6(3) . . ?
C16 N3 N4 122.5(4) . . ?
C16 N3 C5 123.3(4) . . ?
N4 N3 C5 114.2(3) . . ?
C13 N4 N3 116.3(4) . . ?
F12 C1 F11 107.4(4) . . ?
F12 C1 C2 107.7(4) . . ?
F11 C1 C2 108.1(4) . . ?
F12 C1 S1 109.1(3) . . ?
F11 C1 S1 109.0(3) . . ?
C2 C1 S1 115.2(3) . . ?
F22 C2 F21 108.5(4) . . ?
F22 C2 C3 107.5(4) . . ?
F21 C2 C3 107.3(4) . . ?
F22 C2 C1 108.3(4) . . ?
F21 C2 C1 109.2(4) . . ?
C3 C2 C1 115.7(4) . . ?
F32 C3 F31 107.3(5) . . ?
F32 C3 C4 107.5(4) . . ?
F31 C3 C4 107.2(4) . . ?
F32 C3 C2 110.5(4) . . ?
F31 C3 C2 109.5(4) . . ?
C4 C3 C2 114.4(4) . . ?
F42 C4 F41 109.2(6) . . ?
F42 C4 F43 108.8(5) . . ?
F41 C4 F43 106.3(5) . . ?
F42 C4 C3 111.9(5) . . ?
F41 C4 C3 110.5(5) . . ?
F43 C4 C3 110.0(5) . . ?
C10 C5 C6 123.0(4) . . ?
C10 C5 N3 117.5(4) . . ?
C6 C5 N3 119.5(4) . . ?
C5 C6 C7 116.5(4) . . ?
C5 C6 N2 117.0(4) . . ?
C7 C6 N2 126.5(4) . . ?
C8 C7 C6 120.2(5) . . ?
C8 C7 H7 119.9 . . ?
C6 C7 H7 119.9 . . ?
C9 C8 C7 121.9(4) . . ?
C9 C8 H8 119.1 . . ?
C7 C8 H8 119.1 . . ?
C8 C9 C10 119.1(5) . . ?
C8 C9 H9 120.4 . . ?
C10 C9 H9 120.4 . . ?
C9 C10 C5 119.3(5) . . ?
C9 C10 H10 120.3 . . ?
C5 C10 H10 120.3 . . ?
N4 C13 C14 126.7(5) . . ?
N4 C13 H13 116.6 . . ?
C14 C13 H13 116.6 . . ?
C17 C14 C15 128.0(4) . . ?
C17 C14 C13 118.1(4) . . ?
C15 C14 C13 113.9(4) . . ?
C16 C15 C14 119.0(4) . . ?
C16 C15 H15 120.5 . . ?
C14 C15 H15 120.5 . . ?
N3 C16 C15 121.4(4) . . ?
N3 C16 H16 119.3 . . ?
C15 C16 H16 119.3 . . ?
C18 C17 C14 126.7(5) . . ?
C18 C17 H17 116.6 . . ?
C14 C17 H17 116.6 . . ?
C17 C18 C19 124.2(5) . . ?
C17 C18 H18 117.9 . . ?
C19 C18 H18 117.9 . . ?
C20 C19 C18 120.5(5) . . ?
C20 C19 H19 119.7 . . ?
C18 C19 H19 119.7 . . ?
N1 C20 C19 127.8(5) . . ?
N1 C20 H20 116.1 . . ?
C19 C20 H20 116.1 . . ?
N1 C21 C22 114.2(4) . . ?
N1 C21 H21A 108.7 . . ?
C22 C21 H21A 108.7 . . ?
N1 C21 H21B 108.7 . . ?
C22 C21 H21B 108.7 . . ?
H21A C21 H21B 107.6 . . ?
C21 C22 H22A 109.5 . . ?
C21 C22 H22B 109.5 . . ?
H22A C22 H22B 109.5 . . ?
C21 C22 H22C 109.5 . . ?
H22A C22 H22C 109.5 . . ?
H22B C22 H22C 109.5 . . ?
N1 C23 C24 112.2(5) . . ?
N1 C23 H23A 109.2 . . ?
C24 C23 H23A 109.2 . . ?
N1 C23 H23B 109.2 . . ?
C24 C23 H23B 109.2 . . ?
H23A C23 H23B 107.9 . . ?
C23 C24 H24A 109.5 . . ?
C23 C24 H24B 109.5 . . ?
H24A C24 H24B 109.5 . . ?
C23 C24 H24C 109.5 . . ?
H24A C24 H24C 109.5 . . ?
H24B C24 H24C 109.5 . . ?

loop_
_geom_bond_atom_site_label_1
_geom_bond_atom_site_label_2
_geom_bond_distance
_geom_bond_site_symmetry_2
_geom_bond_publ_flag
S1 O11 1.439(3) . ?
S1 O12 1.440(3) . ?
S1 N2 1.536(4) . ?
S1 C1 1.871(5) . ?
F11 C1 1.360(5) . ?
F12 C1 1.343(5) . ?
F21 C2 1.345(5) . ?
F22 C2 1.343(5) . ?
F31 C3 1.338(5) . ?
F32 C3 1.335(6) . ?
F41 C4 1.309(6) . ?
F42 C4 1.299(7) . ?
F43 C4 1.324(6) . ?
N1 C20 1.326(6) . ?
N1 C23 1.460(6) . ?
N1 C21 1.476(6) . ?
N2 C6 1.410(5) . ?
N3 C16 1.346(6) . ?
N3 N4 1.363(5) . ?
N3 C5 1.439(5) . ?
N4 C13 1.298(6) . ?
C1 C2 1.545(7) . ?
C2 C3 1.545(6) . ?
C3 C4 1.540(8) . ?
C5 C10 1.395(6) . ?
C5 C6 1.396(6) . ?
C6 C7 1.409(6) . ?
C7 C8 1.394(7) . ?
C7 H7 0.9300 . ?
C8 C9 1.377(7) . ?
C8 H8 0.9300 . ?
C9 C10 1.380(7) . ?
C9 H9 0.9300 . ?
C10 H10 0.9300 . ?
C13 C14 1.429(6) . ?
C13 H13 0.9300 . ?
C14 C17 1.398(6) . ?
C14 C15 1.416(6) . ?
C15 C16 1.366(6) . ?
C15 H15 0.9300 . ?
C16 H16 0.9300 . ?
C17 C18 1.375(6) . ?
C17 H17 0.9300 . ?
C18 C19 1.392(6) . ?
C18 H18 0.9300 . ?
C19 C20 1.382(7) . ?
C19 H19 0.9300 . ?
C20 H20 0.9300 . ?
C21 C22 1.507(7) . ?
C21 H21A 0.9700 . ?
C21 H21B 0.9700 . ?
C22 H22A 0.9600 . ?
C22 H22B 0.9600 . ?
C22 H22C 0.9600 . ?
C23 C24 1.505(8) . ?
C23 H23A 0.9700 . ?
C23 H23B 0.9700 . ?
C24 H24A 0.9600 . ?
C24 H24B 0.9600 . ?
C24 H24C 0.9600 . ?

loop_
_cod_related_entry_id
_cod_related_entry_database
_cod_related_entry_code
1 ChemSpider 30653924
